data_7712545
loop_
_publ_author_name
'Pankov, Roman O.'
'Prima, Darya O.'
'Kostyukovich, Alexander Yu'
'Minyaev, Mikhail E.'
'Ananikov, Valentine P.'

_publ_section_title
;
 Synthesis and a combined experimental/theoretical structural study of a
 comprehensive set of Pd/NHC complexes with <i>o</i>-, <i>m</i>-, and
 <i>p</i>-halogen-substituted aryl groups (X = F, Cl, Br, CF<sub>3</sub>).
;
_journal_name_full 'Dalton transactions (Cambridge, England : 2003)'
_journal_paper_doi 10.1039/d2dt03665g
_journal_year 2023
_chemical_formula_moiety 'C20 H17 Cl2 N3 Pd'
_chemical_formula_sum 'C20 H17 Cl2 N3 Pd'
_chemical_formula_weight 476.66
_space_group_crystal_system triclinic
_space_group_IT_number 2
_space_group_name_Hall '-P 1'
_space_group_name_H-M_alt 'P -1'
_atom_sites_solution_hydrogens geom
_atom_sites_solution_primary dual
_atom_sites_solution_secondary difmap
_audit_creation_method SHELXL-2018/3
_audit_update_record
;
2023-01-25 deposited with the CCDC.	2023-02-13 downloaded from the CCDC.
;
_cell_angle_alpha 116.1390(10)
_cell_angle_beta 93.4870(10)
_cell_angle_gamma 103.2910(10)
_cell_formula_units_Z 4
_cell_length_a 11.1768(2)
_cell_length_b 13.3155(2)
_cell_length_c 14.9335(3)
_cell_measurement_reflns_used 9430
_cell_measurement_temperature 100(2)
_cell_measurement_theta_max 36.34
_cell_measurement_theta_min 2.75
_cell_volume 1908.02(6)
_computing_cell_refinement 'SAINT V8.40A (Bruker, 2019)'
_computing_data_collection '<i>APEX3</i> (Bruker, 2019)'
_computing_data_reduction 'SAINT V8.40A (Bruker, 2019)'
_computing_molecular_graphics 'SHELXTL (Sheldrick, Acta Cryst., 2008, A64, 112-122)'
_computing_publication_material 'SHELXTL (Sheldrick, Acta Cryst., 2008, A64, 112-122)'
_computing_structure_refinement 'SHELXL-2018 (Sheldrick, Acta Cryst., 2015, C71, 3-8)'
_computing_structure_solution 'SHELXT (Sheldrick, Acta Cryst., 2015, A71, 3-8)'
_diffrn_ambient_temperature 100(2)
_diffrn_detector_area_resol_mean 7.31
_diffrn_measured_fraction_theta_full 0.999
_diffrn_measured_fraction_theta_max 0.999
_diffrn_measurement_device_type 'Bruker AXS D8 QUEST, Photon III detector'
_diffrn_measurement_method '\f and \w shutterless scans'
_diffrn_radiation_monochromator graphite
_diffrn_radiation_type MoK\a
_diffrn_radiation_wavelength 0.71073
_diffrn_reflns_av_R_equivalents 0.0326
_diffrn_reflns_av_unetI/netI 0.0186
_diffrn_reflns_Laue_measured_fraction_full 0.999
_diffrn_reflns_Laue_measured_fraction_max 0.999
_diffrn_reflns_limit_h_max 18
_diffrn_reflns_limit_h_min -18
_diffrn_reflns_limit_k_max 22
_diffrn_reflns_limit_k_min -22
_diffrn_reflns_limit_l_max 24
_diffrn_reflns_limit_l_min -24
_diffrn_reflns_number 151435
_diffrn_reflns_point_group_measured_fraction_full 0.999
_diffrn_reflns_point_group_measured_fraction_max 0.999
_diffrn_reflns_theta_full 25.242
_diffrn_reflns_theta_max 36.340
_diffrn_reflns_theta_min 2.203
_diffrn_source 'sealed X-ray tube'
_diffrn_source_current 30
_diffrn_source_power 1.5
_diffrn_source_size '0.6 mm, fine-focus'
_diffrn_source_voltage 50
_exptl_absorpt_coefficient_mu 1.261
_exptl_absorpt_correction_T_max 0.4977
_exptl_absorpt_correction_T_min 0.4243
_exptl_absorpt_correction_type multi-scan
_exptl_absorpt_process_details 'SADABS 2016/2 (Krause et al., J. Appl. Cryst. 2015, 48, 3-10)'
_exptl_crystal_colour 'light yellow'
_exptl_crystal_density_diffrn 1.659
_exptl_crystal_density_method 'not measured'
_exptl_crystal_description block
_exptl_crystal_F_000 952
_exptl_crystal_size_max 0.373
_exptl_crystal_size_mid 0.302
_exptl_crystal_size_min 0.202
_refine_diff_density_max 0.641
_refine_diff_density_min -1.040
_refine_diff_density_rms 0.072
_refine_ls_extinction_coef 0.00146(13)
_refine_ls_extinction_expression Fc^*^=kFc[1+0.001xFc^2^\l^3^/sin(2\q)]^-1/4^
_refine_ls_extinction_method 'SHELXL-2018/3 (Sheldrick 2018)'
_refine_ls_goodness_of_fit_ref 1.040
_refine_ls_hydrogen_treatment constr
_refine_ls_matrix_type full
_refine_ls_number_parameters 664
_refine_ls_number_reflns 18465
_refine_ls_number_restraints 211
_refine_ls_restrained_S_all 1.048
_refine_ls_R_factor_all 0.0307
_refine_ls_R_factor_gt 0.0236
_refine_ls_shift/su_max 0.002
_refine_ls_shift/su_mean 0.000
_refine_ls_structure_factor_coef Fsqd
_refine_ls_weighting_details 'w=1/[\s^2^(Fo^2^)+(0.0176P)^2^+1.0438P] where P=(Fo^2^+2Fc^2^)/3'
_refine_ls_weighting_scheme calc
_refine_ls_wR_factor_gt 0.0498
_refine_ls_wR_factor_ref 0.0530
_reflns_Friedel_coverage 0.000
_reflns_number_gt 16154
_reflns_number_total 18465
_reflns_threshold_expression 'I > 2\s(I)'
_cod_data_source_file d2dt03665g2.cif
_cod_data_source_block 3
_cod_database_code 7712545
_shelx_shelxl_version_number 2018/3
_shelx_space_group_comment
;
The symmetry employed for this shelxl refinement is uniquely defined
by the following loop, which should always be used as a source of
symmetry information in preference to the above space-group names.
They are only intended as comments.
;
_shelx_estimated_absorpt_t_min 0.651
_shelx_estimated_absorpt_t_max 0.785

loop_
_space_group_symop_operation_xyz
'x, y, z'
'-x, -y, -z'

loop_
_atom_site_label
_atom_site_type_symbol
_atom_site_fract_x
_atom_site_fract_y
_atom_site_fract_z
_atom_site_U_iso_or_equiv
_atom_site_adp_type
_atom_site_occupancy
_atom_site_site_symmetry_order
_atom_site_calc_flag
_atom_site_refinement_flags_posn
_atom_site_refinement_flags_adp
_atom_site_refinement_flags_occupancy
_atom_site_disorder_assembly
_atom_site_disorder_group
Pd1 Pd 0.29466(2) 0.21952(2) 0.45757(2) 0.01687(2) Uani 1 1 d D . . . .
Cl1 Cl 0.44094(3) 0.15758(3) 0.35810(3) 0.02942(6) Uani 1 1 d . . . . .
Cl2 Cl 0.14535(3) 0.27042(3) 0.55563(2) 0.02406(5) Uani 1 1 d . . . . .
N1 N 0.32568(9) 0.06266(8) 0.54755(7) 0.01825(15) Uani 1 1 d . . . . .
N2 N 0.17093(9) -0.02038(8) 0.42179(7) 0.01877(16) Uani 1 1 d . . . . .
C1 C 0.26452(10) 0.07974(9) 0.47642(8) 0.01761(17) Uani 1 1 d . . . . .
C2 C 0.17237(12) -0.09965(10) 0.45884(9) 0.0223(2) Uani 1 1 d . . . . .
H2 H 0.115666 -0.175309 0.433924 0.027 Uiso 1 1 calc R U . . .
C3 C 0.26976(12) -0.04805(10) 0.53679(9) 0.0222(2) Uani 1 1 d . . . . .
H3 H 0.295600 -0.080867 0.576976 0.027 Uiso 1 1 calc R U . . .
C4 C 0.43055(10) 0.14537(9) 0.62591(8) 0.01775(17) Uani 1 1 d . . . . .
C5 C 0.52853(12) 0.10591(11) 0.64659(9) 0.0240(2) Uani 1 1 d . . . . .
H5 H 0.527485 0.026861 0.607064 0.029 Uiso 1 1 calc R U . . .
C6 C 0.62794(12) 0.18332(12) 0.72567(9) 0.0265(2) Uani 1 1 d . . . . .
H6 H 0.694802 0.156776 0.740486 0.032 Uiso 1 1 calc R U . . .
C7 C 0.63026(11) 0.29912(11) 0.78315(9) 0.0227(2) Uani 1 1 d . . . . .
H7 H 0.698521 0.351815 0.836952 0.027 Uiso 1 1 calc R U . . .
C8 C 0.53192(10) 0.33739(10) 0.76140(9) 0.02038(18) Uani 1 1 d . . . . .
H8 H 0.533659 0.416717 0.800405 0.024 Uiso 1 1 calc R U . . .
C9 C 0.43080(10) 0.26085(10) 0.68307(8) 0.01885(18) Uani 1 1 d . . . . .
H9 H 0.363274 0.287089 0.668996 0.023 Uiso 1 1 calc R U . . .
C10 C 0.08155(10) -0.04386(9) 0.33656(8) 0.01860(17) Uani 1 1 d . . . . .
C11 C 0.12267(11) -0.02758(11) 0.25669(9) 0.0228(2) Uani 1 1 d . . . . .
H11 H 0.209383 0.001250 0.258735 0.027 Uiso 1 1 calc R U . . .
C12 C 0.03468(12) -0.05422(12) 0.17372(9) 0.0257(2) Uani 1 1 d . . . . .
H12 H 0.061374 -0.043031 0.118738 0.031 Uiso 1 1 calc R U . . .
C13 C -0.09186(12) -0.09704(11) 0.17062(9) 0.0255(2) Uani 1 1 d . . . . .
H13 H -0.151489 -0.114761 0.113792 0.031 Uiso 1 1 calc R U . . .
C14 C -0.13123(11) -0.11395(10) 0.25047(10) 0.0258(2) Uani 1 1 d . . . . .
H14 H -0.217834 -0.144134 0.247810 0.031 Uiso 1 1 calc R U . . .
C15 C -0.04466(11) -0.08697(10) 0.33448(9) 0.0223(2) Uani 1 1 d . . . . .
H15 H -0.071480 -0.097871 0.389557 0.027 Uiso 1 1 calc R U . . .
N3 N 0.3174(2) 0.36419(17) 0.43294(17) 0.0191(2) Uani 0.504(5) 1 d D . P A 1
C16 C 0.3015(3) 0.3562(2) 0.34081(17) 0.0231(5) Uani 0.504(5) 1 d D . P A 1
H16 H 0.279010 0.282134 0.282085 0.028 Uiso 0.504(5) 1 calc R U P A 1
C17 C 0.3182(3) 0.4576(2) 0.3316(2) 0.0272(6) Uani 0.504(5) 1 d D . P A 1
H17 H 0.306773 0.452342 0.265950 0.033 Uiso 0.504(5) 1 calc R U P A 1
C18 C 0.3513(3) 0.5663(3) 0.41652(19) 0.0259(3) Uani 0.504(5) 1 d D . P A 1
H18 H 0.363095 0.636014 0.410744 0.031 Uiso 0.504(5) 1 calc R U P A 1
C19 C 0.3663(3) 0.56862(19) 0.51037(19) 0.0222(5) Uani 0.504(5) 1 d D . P A 1
H19 H 0.389013 0.641386 0.570533 0.027 Uiso 0.504(5) 1 calc R U P A 1
C20 C 0.3487(3) 0.46594(19) 0.51739(18) 0.0194(5) Uani 0.504(5) 1 d D . P A 1
H20 H 0.358802 0.468217 0.581950 0.023 Uiso 0.504(5) 1 calc R U P A 1
N3A N 0.3225(2) 0.37544(19) 0.4468(2) 0.0191(2) Uani 0.496(5) 1 d D . P A 2
C16A C 0.3598(3) 0.3855(2) 0.3660(2) 0.0231(6) Uani 0.496(5) 1 d D . P A 2
H16A H 0.377710 0.320011 0.314293 0.028 Uiso 0.496(5) 1 calc R U P A 2
C17A C 0.3740(3) 0.4843(3) 0.3528(2) 0.0266(6) Uani 0.496(5) 1 d D . P A 2
H17A H 0.400552 0.485786 0.294039 0.032 Uiso 0.496(5) 1 calc R U P A 2
C18A C 0.3484(3) 0.5802(3) 0.4272(2) 0.0259(3) Uani 0.496(5) 1 d D . P A 2
H18A H 0.357319 0.649059 0.420496 0.031 Uiso 0.496(5) 1 calc R U P A 2
C19A C 0.3098(4) 0.5752(2) 0.51170(19) 0.0259(6) Uani 0.496(5) 1 d D . P A 2
H19A H 0.291551 0.639845 0.564096 0.031 Uiso 0.496(5) 1 calc R U P A 2
C20A C 0.2987(3) 0.47182(18) 0.51720(17) 0.0228(6) Uani 0.496(5) 1 d D . P A 2
H20A H 0.272144 0.468830 0.575433 0.027 Uiso 0.496(5) 1 calc R U P A 2
Pd2 Pd 0.31723(8) 0.67287(9) 0.90358(8) 0.01215(8) Uani 0.5065(15) 1 d D . P B 1
Cl3 Cl 0.42501(9) 0.57574(8) 0.78266(6) 0.01812(13) Uani 0.5065(15) 1 d D . P B 1
Cl4 Cl 0.2126(7) 0.7646(8) 1.0293(6) 0.0227(3) Uani 0.5065(15) 1 d D . P B 1
N4 N 0.1149(3) 0.4521(3) 0.8485(2) 0.0143(4) Uani 0.5065(15) 1 d D . P B 1
C21 C 0.1615(3) 0.5447(3) 0.8328(2) 0.0144(6) Uani 0.5065(15) 1 d D . P B 1
N5 N 0.0710(2) 0.5379(2) 0.7632(2) 0.0155(4) Uani 0.5065(15) 1 d D . P B 1
C22 C -0.0319(2) 0.4423(3) 0.7379(2) 0.0196(5) Uani 0.5065(15) 1 d D . P B 1
H22 H -0.107172 0.419317 0.691633 0.023 Uiso 0.5065(15) 1 calc R U P B 1
C23 C -0.0050(3) 0.3888(3) 0.7908(3) 0.0195(6) Uani 0.5065(15) 1 d D . P B 1
H23 H -0.057393 0.320772 0.789329 0.023 Uiso 0.5065(15) 1 calc R U P B 1
C24 C 0.1751(5) 0.4224(6) 0.9173(4) 0.0150(5) Uani 0.5065(15) 1 d D . P B 1
C25 C 0.2986(5) 0.4192(9) 0.9156(8) 0.0174(10) Uani 0.5065(15) 1 d D . P B 1
H25 H 0.343962 0.439340 0.871278 0.021 Uiso 0.5065(15) 1 calc R U P B 1
C26 C 0.3544(12) 0.3862(10) 0.9800(7) 0.0210(7) Uani 0.5065(15) 1 d D . P B 1
H26 H 0.438670 0.383754 0.979849 0.025 Uiso 0.5065(15) 1 calc R U P B 1
C27 C 0.2872(7) 0.3567(9) 1.0444(6) 0.0212(8) Uani 0.5065(15) 1 d D . P B 1
H27 H 0.325743 0.334061 1.088140 0.025 Uiso 0.5065(15) 1 calc R U P B 1
C28 C 0.1640(7) 0.3602(7) 1.0454(5) 0.0234(6) Uani 0.5065(15) 1 d D . P B 1
H28 H 0.118468 0.339740 1.089502 0.028 Uiso 0.5065(15) 1 calc R U P B 1
C29 C 0.1075(5) 0.3936(6) 0.9817(4) 0.0198(5) Uani 0.5065(15) 1 d D . P B 1
H29 H 0.023471 0.396650 0.982327 0.024 Uiso 0.5065(15) 1 calc R U P B 1
C30 C 0.07659(17) 0.62128(19) 0.72616(15) 0.0164(4) Uani 0.5065(15) 1 d D . P B 1
C31 C -0.02699(18) 0.66124(17) 0.72142(14) 0.0232(4) Uani 0.5065(15) 1 d D . P B 1
H31 H -0.100901 0.632481 0.741357 0.028 Uiso 0.5065(15) 1 calc R U P B 1
C32 C -0.0214(2) 0.74353(17) 0.68730(15) 0.0260(5) Uani 0.5065(15) 1 d D . P B 1
H32 H -0.092069 0.770830 0.683654 0.031 Uiso 0.5065(15) 1 calc R U P B 1
C33 C 0.08644(18) 0.78618(19) 0.65849(16) 0.0233(4) Uani 0.5065(15) 1 d D . P B 1
H33 H 0.090038 0.843035 0.635839 0.028 Uiso 0.5065(15) 1 calc R U P B 1
C34 C 0.1891(2) 0.74530(18) 0.66296(16) 0.0237(4) Uani 0.5065(15) 1 d D . P B 1
H34 H 0.262860 0.774061 0.642904 0.028 Uiso 0.5065(15) 1 calc R U P B 1
C35 C 0.18471(18) 0.66253(18) 0.69659(15) 0.0215(4) Uani 0.5065(15) 1 d D . P B 1
H35 H 0.254980 0.634471 0.699307 0.026 Uiso 0.5065(15) 1 calc R U P B 1
N6 N 0.4781(6) 0.8149(5) 0.9781(4) 0.0155(6) Uani 0.5065(15) 1 d D . P B 1
C36 C 0.5132(6) 0.8676(5) 1.0796(4) 0.0185(6) Uani 0.5065(15) 1 d D . P B 1
H36 H 0.467492 0.837289 1.118205 0.022 Uiso 0.5065(15) 1 calc R U P B 1
C37 C 0.6159(5) 0.9661(4) 1.1286(3) 0.0247(6) Uani 0.5065(15) 1 d D . P B 1
H37 H 0.640150 1.002508 1.200354 0.030 Uiso 0.5065(15) 1 calc R U P B 1
C38 C 0.6828(4) 1.0112(3) 1.0734(2) 0.0264(6) Uani 0.5065(15) 1 d D . P B 1
H38 H 0.752752 1.078764 1.106412 0.032 Uiso 0.5065(15) 1 calc R U P B 1
C39 C 0.6461(3) 0.9564(3) 0.9694(2) 0.0251(6) Uani 0.5065(15) 1 d D . P B 1
H39 H 0.690381 0.985728 0.929633 0.030 Uiso 0.5065(15) 1 calc R U P B 1
C40 C 0.5435(3) 0.8578(3) 0.9236(3) 0.0197(5) Uani 0.5065(15) 1 d D . P B 1
H40 H 0.518753 0.819531 0.851800 0.024 Uiso 0.5065(15) 1 calc R U P B 1
Pd2A Pd 0.29771(8) 0.66174(9) 0.90557(9) 0.01216(9) Uani 0.4935(15) 1 d D . P B 2
Cl3A Cl 0.38312(9) 0.55814(8) 0.77119(7) 0.01928(14) Uani 0.4935(15) 1 d D . P B 2
Cl4A Cl 0.2004(7) 0.7641(9) 1.0324(6) 0.0227(3) Uani 0.4935(15) 1 d D . P B 2
N4A N 0.1041(3) 0.4426(3) 0.8676(2) 0.0143(4) Uani 0.4935(15) 1 d D . P B 2
C21A C 0.1423(3) 0.5321(3) 0.8463(3) 0.0149(6) Uani 0.4935(15) 1 d D . P B 2
N5A N 0.0482(2) 0.5157(2) 0.7745(2) 0.0165(5) Uani 0.4935(15) 1 d D . P B 2
C22A C -0.0471(2) 0.4153(3) 0.7516(2) 0.0190(5) Uani 0.4935(15) 1 d D . P B 2
H22A H -0.122562 0.384668 0.703611 0.023 Uiso 0.4935(15) 1 calc R U P B 2
C23A C -0.0133(3) 0.3698(3) 0.8094(3) 0.0179(5) Uani 0.4935(15) 1 d D . P B 2
H23A H -0.059994 0.301301 0.810759 0.021 Uiso 0.4935(15) 1 calc R U P B 2
C24A C 0.1738(5) 0.4189(6) 0.9363(4) 0.0150(5) Uani 0.4935(15) 1 d D . P B 2
C25A C 0.2970(5) 0.4172(9) 0.9296(8) 0.0174(10) Uani 0.4935(15) 1 d D . P B 2
H25A H 0.337624 0.437397 0.883287 0.021 Uiso 0.4935(15) 1 calc R U P B 2
C26A C 0.3597(13) 0.3855(10) 0.9916(7) 0.0210(7) Uani 0.4935(15) 1 d D . P B 2
H26A H 0.443936 0.384179 0.987711 0.025 Uiso 0.4935(15) 1 calc R U P B 2
C27A C 0.3007(8) 0.3556(9) 1.0593(6) 0.0212(8) Uani 0.4935(15) 1 d D . P B 2
H27A H 0.343833 0.333816 1.101515 0.025 Uiso 0.4935(15) 1 calc R U P B 2
C28A C 0.1776(7) 0.3580(7) 1.0643(5) 0.0234(6) Uani 0.4935(15) 1 d D . P B 2
H28A H 0.136818 0.337376 1.110362 0.028 Uiso 0.4935(15) 1 calc R U P B 2
C29A C 0.1130(5) 0.3899(6) 1.0036(4) 0.0198(5) Uani 0.4935(15) 1 d D . P B 2
H29A H 0.029060 0.391843 1.007953 0.024 Uiso 0.4935(15) 1 calc R U P B 2
C30A C 0.04518(18) 0.58884(18) 0.72777(15) 0.0171(4) Uani 0.4935(15) 1 d D . P B 2
C31A C 0.06897(17) 0.70835(16) 0.78799(17) 0.0217(4) Uani 0.4935(15) 1 d D . P B 2
H31A H 0.090800 0.742259 0.859732 0.026 Uiso 0.4935(15) 1 calc R U P B 2
C32A C 0.06036(19) 0.7777(2) 0.74175(17) 0.0286(5) Uani 0.4935(15) 1 d D . P B 2
H32A H 0.076485 0.859558 0.782180 0.034 Uiso 0.4935(15) 1 calc R U P B 2
C33A C 0.0284(2) 0.7281(2) 0.63695(17) 0.0302(5) Uani 0.4935(15) 1 d D . P B 2
H33A H 0.022870 0.776043 0.605864 0.036 Uiso 0.4935(15) 1 calc R U P B 2
C34A C 0.0045(2) 0.60825(19) 0.57750(18) 0.0293(5) Uani 0.4935(15) 1 d D . P B 2
H34A H -0.018038 0.574371 0.505807 0.035 Uiso 0.4935(15) 1 calc R U P B 2
C35A C 0.0133(2) 0.5377(2) 0.62255(15) 0.0234(4) Uani 0.4935(15) 1 d D . P B 2
H35A H -0.002100 0.455920 0.582103 0.028 Uiso 0.4935(15) 1 calc R U P B 2
N6A N 0.4633(6) 0.7994(5) 0.9619(4) 0.0155(6) Uani 0.4935(15) 1 d D . P B 2
C36A C 0.5158(6) 0.8583(5) 1.0609(4) 0.0185(6) Uani 0.4935(15) 1 d D . P B 2
H36A H 0.478569 0.833040 1.105739 0.022 Uiso 0.4935(15) 1 calc R U P B 2
C37A C 0.6216(5) 0.9542(4) 1.1013(3) 0.0247(6) Uani 0.4935(15) 1 d D . P B 2
H37A H 0.655874 0.993006 1.171824 0.030 Uiso 0.4935(15) 1 calc R U P B 2
C38A C 0.6756(4) 0.9915(3) 1.0366(2) 0.0264(6) Uani 0.4935(15) 1 d D . P B 2
H38A H 0.747537 1.057197 1.061862 0.032 Uiso 0.4935(15) 1 calc R U P B 2
C39A C 0.6237(3) 0.9323(3) 0.9349(2) 0.0251(6) Uani 0.4935(15) 1 d D . P B 2
H39A H 0.659539 0.956503 0.889046 0.030 Uiso 0.4935(15) 1 calc R U P B 2
C40A C 0.5183(4) 0.8367(4) 0.8998(3) 0.0197(5) Uani 0.4935(15) 1 d D . P B 2
H40A H 0.483701 0.795955 0.829336 0.024 Uiso 0.4935(15) 1 calc R U P B 2

loop_
_atom_site_aniso_label
_atom_site_aniso_U_11
_atom_site_aniso_U_22
_atom_site_aniso_U_33
_atom_site_aniso_U_23
_atom_site_aniso_U_13
_atom_site_aniso_U_12
Pd1 0.01555(3) 0.01973(4) 0.01928(4) 0.01246(3) 0.00358(3) 0.00508(3)
Cl1 0.02724(13) 0.03243(15) 0.04303(17) 0.02516(14) 0.01887(12) 0.01562(11)
Cl2 0.02971(13) 0.02425(12) 0.02969(13) 0.01835(11) 0.01511(11) 0.01390(10)
N1 0.0220(4) 0.0171(4) 0.0177(4) 0.0090(3) 0.0040(3) 0.0072(3)
N2 0.0206(4) 0.0165(4) 0.0192(4) 0.0082(3) 0.0041(3) 0.0055(3)
C1 0.0187(4) 0.0181(4) 0.0176(4) 0.0090(3) 0.0044(3) 0.0065(3)
C2 0.0287(5) 0.0163(4) 0.0226(5) 0.0092(4) 0.0059(4) 0.0072(4)
C3 0.0299(5) 0.0180(4) 0.0218(5) 0.0109(4) 0.0053(4) 0.0091(4)
C4 0.0198(4) 0.0202(4) 0.0164(4) 0.0100(4) 0.0046(3) 0.0080(4)
C5 0.0278(5) 0.0275(5) 0.0204(5) 0.0100(4) 0.0060(4) 0.0166(4)
C6 0.0243(5) 0.0377(6) 0.0233(5) 0.0148(5) 0.0057(4) 0.0180(5)
C7 0.0184(4) 0.0311(6) 0.0209(5) 0.0144(4) 0.0031(4) 0.0068(4)
C8 0.0200(4) 0.0208(5) 0.0221(5) 0.0124(4) 0.0027(4) 0.0043(4)
C9 0.0191(4) 0.0193(4) 0.0210(4) 0.0115(4) 0.0031(3) 0.0063(3)
C10 0.0195(4) 0.0157(4) 0.0186(4) 0.0058(3) 0.0031(3) 0.0063(3)
C11 0.0191(4) 0.0293(5) 0.0202(5) 0.0105(4) 0.0052(4) 0.0092(4)
C12 0.0261(5) 0.0317(6) 0.0182(5) 0.0088(4) 0.0047(4) 0.0123(5)
C13 0.0241(5) 0.0228(5) 0.0217(5) 0.0029(4) -0.0010(4) 0.0096(4)
C14 0.0192(5) 0.0198(5) 0.0311(6) 0.0071(4) 0.0015(4) 0.0034(4)
C15 0.0210(5) 0.0177(4) 0.0269(5) 0.0099(4) 0.0054(4) 0.0038(4)
N3 0.0171(4) 0.0275(5) 0.0180(6) 0.0149(5) 0.0044(4) 0.0066(4)
C16 0.0285(15) 0.0278(12) 0.0165(10) 0.0121(9) 0.0047(9) 0.0106(11)
C17 0.0340(17) 0.0388(15) 0.0247(12) 0.0237(12) 0.0135(12) 0.0182(13)
C18 0.0248(5) 0.0303(8) 0.0334(8) 0.0227(7) 0.0113(5) 0.0092(5)
C19 0.0222(12) 0.0176(9) 0.0288(11) 0.0116(8) 0.0096(9) 0.0063(8)
C20 0.0173(11) 0.0201(10) 0.0211(10) 0.0102(8) 0.0037(9) 0.0046(8)
N3A 0.0171(4) 0.0275(5) 0.0180(6) 0.0149(5) 0.0044(4) 0.0066(4)
C16A 0.0277(15) 0.0273(12) 0.0266(13) 0.0186(11) 0.0131(12) 0.0155(11)
C17A 0.0261(14) 0.0344(14) 0.0352(15) 0.0257(13) 0.0153(12) 0.0150(12)
C18A 0.0248(5) 0.0303(8) 0.0334(8) 0.0227(7) 0.0113(5) 0.0092(5)
C19A 0.0323(17) 0.0189(10) 0.0254(11) 0.0113(9) 0.0074(10) 0.0029(10)
C20A 0.0302(16) 0.0184(10) 0.0165(9) 0.0090(8) 0.0016(10) 0.0000(10)
Pd2 0.0097(2) 0.01300(17) 0.01352(9) 0.00650(11) 0.00205(14) 0.00227(15)
Cl3 0.0173(3) 0.0209(3) 0.0177(3) 0.0087(2) 0.0058(3) 0.0085(3)
Cl4 0.0109(11) 0.01911(12) 0.0303(4) 0.0044(2) 0.0083(5) 0.0039(7)
N4 0.0120(6) 0.0135(6) 0.0160(11) 0.0065(5) 0.0022(6) 0.0019(4)
C21 0.0148(11) 0.0135(10) 0.0142(11) 0.0055(8) 0.0027(9) 0.0047(7)
N5 0.0124(9) 0.0176(11) 0.0134(9) 0.0056(7) 0.0002(7) 0.0028(7)
C22 0.0175(10) 0.0169(13) 0.0202(11) 0.0066(9) -0.0017(8) 0.0033(8)
C23 0.0169(10) 0.0141(12) 0.0227(14) 0.0069(9) 0.0020(9) 0.0000(8)
C24 0.0158(4) 0.0131(5) 0.0140(17) 0.0051(11) 0.0011(8) 0.0032(4)
C25 0.0156(4) 0.0173(5) 0.021(2) 0.0106(11) 0.0037(7) 0.0043(4)
C26 0.0176(9) 0.0193(5) 0.0262(17) 0.0115(10) 0.0003(13) 0.0045(5)
C27 0.0266(15) 0.0188(5) 0.018(2) 0.0091(13) -0.0022(13) 0.0057(10)
C28 0.0289(15) 0.0217(6) 0.019(2) 0.0091(12) 0.0062(14) 0.0056(8)
C29 0.0189(6) 0.0198(6) 0.0191(19) 0.0075(12) 0.0063(11) 0.0056(5)
C30 0.0161(10) 0.0186(11) 0.0150(8) 0.0085(8) 0.0008(7) 0.0050(8)
C31 0.0168(8) 0.0272(11) 0.0282(11) 0.0146(9) 0.0025(8) 0.0078(8)
C32 0.0232(10) 0.0297(11) 0.0311(12) 0.0176(10) 0.0028(9) 0.0119(9)
C33 0.0265(11) 0.0228(10) 0.0226(10) 0.0118(8) 0.0012(8) 0.0091(9)
C34 0.0245(10) 0.0271(11) 0.0258(10) 0.0168(9) 0.0061(8) 0.0090(8)
C35 0.0212(9) 0.0269(10) 0.0221(9) 0.0140(8) 0.0068(7) 0.0111(8)
N6 0.0131(13) 0.0143(13) 0.0173(13) 0.0066(12) 0.0009(12) 0.0027(10)
C36 0.0176(5) 0.0194(9) 0.0167(17) 0.0081(11) 0.0011(10) 0.0036(6)
C37 0.0198(7) 0.0231(10) 0.026(2) 0.0094(15) -0.0029(13) 0.0028(7)
C38 0.0171(7) 0.0219(13) 0.0356(18) 0.0126(15) -0.0014(14) 0.0008(8)
C39 0.0193(12) 0.0227(14) 0.0380(19) 0.0179(15) 0.0094(12) 0.0060(9)
C40 0.0184(14) 0.0199(13) 0.0225(18) 0.0111(13) 0.0050(10) 0.0057(9)
Pd2A 0.0090(2) 0.01178(17) 0.01399(11) 0.00515(10) 0.00152(14) 0.00183(15)
Cl3A 0.0199(3) 0.0193(3) 0.0180(3) 0.0068(2) 0.0072(3) 0.0075(3)
Cl4A 0.0109(11) 0.01911(12) 0.0303(4) 0.0044(2) 0.0083(5) 0.0039(7)
N4A 0.0120(6) 0.0135(6) 0.0160(11) 0.0065(5) 0.0022(6) 0.0019(4)
C21A 0.0113(10) 0.0173(12) 0.0137(11) 0.0050(8) 0.0011(9) 0.0047(8)
N5A 0.0136(10) 0.0168(11) 0.0180(10) 0.0077(8) 0.0007(8) 0.0038(8)
C22A 0.0139(10) 0.0142(12) 0.0230(12) 0.0062(9) -0.0041(8) 0.0004(8)
C23A 0.0106(9) 0.0136(12) 0.0234(14) 0.0056(9) -0.0012(8) -0.0002(8)
C24A 0.0158(4) 0.0131(5) 0.0140(17) 0.0051(11) 0.0011(8) 0.0032(4)
C25A 0.0156(4) 0.0173(5) 0.021(2) 0.0106(11) 0.0037(7) 0.0043(4)
C26A 0.0176(9) 0.0193(5) 0.0262(17) 0.0115(10) 0.0003(13) 0.0045(5)
C27A 0.0266(15) 0.0188(5) 0.018(2) 0.0091(13) -0.0022(13) 0.0057(10)
C28A 0.0289(15) 0.0217(6) 0.019(2) 0.0091(12) 0.0062(14) 0.0056(8)
C29A 0.0189(6) 0.0198(6) 0.0191(19) 0.0075(12) 0.0063(11) 0.0056(5)
C30A 0.0143(10) 0.0170(11) 0.0184(9) 0.0077(8) 0.0008(8) 0.0034(8)
C31A 0.0217(9) 0.0174(9) 0.0227(10) 0.0081(8) -0.0041(8) 0.0046(7)
C32A 0.0301(12) 0.0205(10) 0.0336(13) 0.0135(10) -0.0052(10) 0.0058(9)
C33A 0.0264(12) 0.0335(14) 0.0362(14) 0.0241(12) -0.0034(11) 0.0048(11)
C34A 0.0296(12) 0.0368(14) 0.0226(11) 0.0157(10) -0.0003(9) 0.0092(10)
C35A 0.0246(10) 0.0241(10) 0.0181(9) 0.0076(8) 0.0001(8) 0.0066(8)
N6A 0.0131(13) 0.0143(13) 0.0173(13) 0.0066(12) 0.0009(12) 0.0027(10)
C36A 0.0176(5) 0.0194(9) 0.0167(17) 0.0081(11) 0.0011(10) 0.0036(6)
C37A 0.0198(7) 0.0231(10) 0.026(2) 0.0094(15) -0.0029(13) 0.0028(7)
C38A 0.0171(7) 0.0219(13) 0.0356(18) 0.0126(15) -0.0014(14) 0.0008(8)
C39A 0.0193(12) 0.0227(14) 0.0380(19) 0.0179(15) 0.0094(12) 0.0060(9)
C40A 0.0184(14) 0.0199(13) 0.0225(18) 0.0111(13) 0.0050(10) 0.0057(9)

loop_
_atom_type_symbol
_atom_type_description
_atom_type_scat_dispersion_real
_atom_type_scat_dispersion_imag
_atom_type_scat_source
C C 0.0033 0.0016 'International Tables Vol C Tables 4.2.6.8 and 6.1.1.4'
H H 0.0000 0.0000 'International Tables Vol C Tables 4.2.6.8 and 6.1.1.4'
N N 0.0061 0.0033 'International Tables Vol C Tables 4.2.6.8 and 6.1.1.4'
Cl Cl 0.1484 0.1585 'International Tables Vol C Tables 4.2.6.8 and 6.1.1.4'
Pd Pd -0.9988 1.0072 'International Tables Vol C Tables 4.2.6.8 and 6.1.1.4'

loop_
_geom_angle_atom_site_label_1
_geom_angle_atom_site_label_2
_geom_angle_atom_site_label_3
_geom_angle
_geom_angle_site_symmetry_1
_geom_angle_site_symmetry_3
_geom_angle_publ_flag
C1 Pd1 N3 177.02(7) . . ?
C1 Pd1 N3A 176.00(8) . . ?
C1 Pd1 Cl2 87.13(3) . . ?
N3 Pd1 Cl2 91.80(6) . . ?
N3A Pd1 Cl2 89.22(7) . . ?
C1 Pd1 Cl1 89.65(3) . . ?
N3 Pd1 Cl1 91.37(6) . . ?
N3A Pd1 Cl1 94.01(7) . . ?
Cl2 Pd1 Cl1 176.694(11) . . ?
C1 N1 C3 110.31(9) . . ?
C1 N1 C4 126.51(9) . . ?
C3 N1 C4 123.15(9) . . ?
C1 N2 C2 110.86(9) . . ?
C1 N2 C10 125.41(9) . . ?
C2 N2 C10 123.73(9) . . ?
N2 C1 N1 105.13(9) . . ?
N2 C1 Pd1 125.76(8) . . ?
N1 C1 Pd1 129.04(8) . . ?
C3 C2 N2 106.55(10) . . ?
C3 C2 H2 126.7 . . ?
N2 C2 H2 126.7 . . ?
C2 C3 N1 107.15(10) . . ?
C2 C3 H3 126.4 . . ?
N1 C3 H3 126.4 . . ?
C9 C4 C5 120.99(10) . . ?
C9 C4 N1 120.48(9) . . ?
C5 C4 N1 118.45(10) . . ?
C6 C5 C4 119.34(11) . . ?
C6 C5 H5 120.3 . . ?
C4 C5 H5 120.3 . . ?
C7 C6 C5 120.51(11) . . ?
C7 C6 H6 119.7 . . ?
C5 C6 H6 119.7 . . ?
C6 C7 C8 119.51(11) . . ?
C6 C7 H7 120.2 . . ?
C8 C7 H7 120.2 . . ?
C7 C8 C9 120.85(11) . . ?
C7 C8 H8 119.6 . . ?
C9 C8 H8 119.6 . . ?
C4 C9 C8 118.80(10) . . ?
C4 C9 H9 120.6 . . ?
C8 C9 H9 120.6 . . ?
C15 C10 C11 121.41(11) . . ?
C15 C10 N2 118.68(10) . . ?
C11 C10 N2 119.86(10) . . ?
C10 C11 C12 118.81(11) . . ?
C10 C11 H11 120.6 . . ?
C12 C11 H11 120.6 . . ?
C13 C12 C11 120.48(12) . . ?
C13 C12 H12 119.8 . . ?
C11 C12 H12 119.8 . . ?
C14 C13 C12 119.97(11) . . ?
C14 C13 H13 120.0 . . ?
C12 C13 H13 120.0 . . ?
C13 C14 C15 120.38(11) . . ?
C13 C14 H14 119.8 . . ?
C15 C14 H14 119.8 . . ?
C10 C15 C14 118.93(11) . . ?
C10 C15 H15 120.5 . . ?
C14 C15 H15 120.5 . . ?
C16 N3 C20 122.6(2) . . ?
C16 N3 Pd1 123.09(16) . . ?
C20 N3 Pd1 114.29(15) . . ?
N3 C16 C17 119.1(2) . . ?
N3 C16 H16 120.4 . . ?
C17 C16 H16 120.4 . . ?
C18 C17 C16 121.1(2) . . ?
C18 C17 H17 119.4 . . ?
C16 C17 H17 119.4 . . ?
C17 C18 C19 116.9(3) . . ?
C17 C18 H18 121.5 . . ?
C19 C18 H18 121.5 . . ?
C18 C19 C20 120.8(2) . . ?
C18 C19 H19 119.6 . . ?
C20 C19 H19 119.6 . . ?
N3 C20 C19 119.5(2) . . ?
N3 C20 H20 120.3 . . ?
C19 C20 H20 120.3 . . ?
C20A N3A C16A 114.20(19) . . ?
C20A N3A Pd1 123.13(16) . . ?
C16A N3A Pd1 122.59(16) . . ?
N3A C16A C17A 125.0(2) . . ?
N3A C16A H16A 117.5 . . ?
C17A C16A H16A 117.5 . . ?
C18A C17A C16A 118.2(3) . . ?
C18A C17A H17A 120.9 . . ?
C16A C17A H17A 120.9 . . ?
C17A C18A C19A 119.5(3) . . ?
C17A C18A H18A 120.3 . . ?
C19A C18A H18A 120.3 . . ?
C18A C19A C20A 117.5(3) . . ?
C18A C19A H19A 121.2 . . ?
C20A C19A H19A 121.2 . . ?
N3A C20A C19A 125.6(2) . . ?
N3A C20A H20A 117.2 . . ?
C19A C20A H20A 117.2 . . ?
C21 Pd2 N6 177.1(2) . . ?
C21 Pd2 Cl4 88.7(2) . . ?
N6 Pd2 Cl4 89.9(3) . . ?
C21 Pd2 Cl3 91.25(13) . . ?
N6 Pd2 Cl3 90.29(17) . . ?
Cl4 Pd2 Cl3 176.7(4) . . ?
C21 N4 C23 110.6(2) . . ?
C21 N4 C24 126.2(3) . . ?
C23 N4 C24 123.1(3) . . ?
N4 C21 N5 105.0(2) . . ?
N4 C21 Pd2 128.6(2) . . ?
N5 C21 Pd2 126.1(2) . . ?
C21 N5 C22 110.3(2) . . ?
C21 N5 C30 125.2(2) . . ?
C22 N5 C30 124.38(19) . . ?
C23 C22 N5 107.1(2) . . ?
C23 C22 H22 126.5 . . ?
N5 C22 H22 126.5 . . ?
C22 C23 N4 106.9(3) . . ?
C22 C23 H23 126.5 . . ?
N4 C23 H23 126.5 . . ?
C29 C24 C25 121.3(5) . . ?
C29 C24 N4 119.2(3) . . ?
C25 C24 N4 119.4(5) . . ?
C26 C25 C24 118.9(10) . . ?
C26 C25 H25 120.5 . . ?
C24 C25 H25 120.5 . . ?
C27 C26 C25 120.1(11) . . ?
C27 C26 H26 119.9 . . ?
C25 C26 H26 119.9 . . ?
C28 C27 C26 120.5(8) . . ?
C28 C27 H27 119.8 . . ?
C26 C27 H27 119.8 . . ?
C29 C28 C27 119.9(6) . . ?
C29 C28 H28 120.1 . . ?
C27 C28 H28 120.1 . . ?
C24 C29 C28 119.3(5) . . ?
C24 C29 H29 120.3 . . ?
C28 C29 H29 120.3 . . ?
C35 C30 C31 120.56(19) . . ?
C35 C30 N5 120.33(17) . . ?
C31 C30 N5 119.11(19) . . ?
C32 C31 C30 119.43(19) . . ?
C32 C31 H31 120.3 . . ?
C30 C31 H31 120.3 . . ?
C33 C32 C31 120.5(2) . . ?
C33 C32 H32 119.7 . . ?
C31 C32 H32 119.7 . . ?
C32 C33 C34 119.6(2) . . ?
C32 C33 H33 120.2 . . ?
C34 C33 H33 120.2 . . ?
C33 C34 C35 120.5(2) . . ?
C33 C34 H34 119.7 . . ?
C35 C34 H34 119.7 . . ?
C30 C35 C34 119.37(19) . . ?
C30 C35 H35 120.3 . . ?
C34 C35 H35 120.3 . . ?
C36 N6 C40 119.5(5) . . ?
C36 N6 Pd2 121.3(4) . . ?
C40 N6 Pd2 119.1(3) . . ?
N6 C36 C37 120.6(6) . . ?
N6 C36 H36 119.7 . . ?
C37 C36 H36 119.7 . . ?
C38 C37 C36 120.2(4) . . ?
C38 C37 H37 119.9 . . ?
C36 C37 H37 119.9 . . ?
C39 C38 C37 118.7(3) . . ?
C39 C38 H38 120.6 . . ?
C37 C38 H38 120.6 . . ?
C38 C39 C40 119.2(3) . . ?
C38 C39 H39 120.4 . . ?
C40 C39 H39 120.4 . . ?
N6 C40 C39 121.7(4) . . ?
N6 C40 H40 119.1 . . ?
C39 C40 H40 119.1 . . ?
C21A Pd2A N6A 177.27(17) . . ?
C21A Pd2A Cl3A 88.70(13) . . ?
N6A Pd2A Cl3A 89.46(17) . . ?
C21A Pd2A Cl4A 88.9(3) . . ?
N6A Pd2A Cl4A 92.8(3) . . ?
Cl3A Pd2A Cl4A 176.0(3) . . ?
C21A N4A C23A 110.7(2) . . ?
C21A N4A C24A 126.3(3) . . ?
C23A N4A C24A 122.9(3) . . ?
N4A C21A N5A 105.2(2) . . ?
N4A C21A Pd2A 128.7(2) . . ?
N5A C21A Pd2A 126.1(2) . . ?
C21A N5A C22A 109.9(2) . . ?
C21A N5A C30A 126.2(2) . . ?
C22A N5A C30A 123.9(2) . . ?
C23A C22A N5A 107.6(2) . . ?
C23A C22A H22A 126.2 . . ?
N5A C22A H22A 126.2 . . ?
C22A C23A N4A 106.6(3) . . ?
C22A C23A H23A 126.7 . . ?
N4A C23A H23A 126.7 . . ?
C29A C24A C25A 121.3(6) . . ?
C29A C24A N4A 118.6(3) . . ?
C25A C24A N4A 119.9(6) . . ?
C26A C25A C24A 119.0(10) . . ?
C26A C25A H25A 120.5 . . ?
C24A C25A H25A 120.5 . . ?
C25A C26A C27A 120.7(11) . . ?
C25A C26A H26A 119.6 . . ?
C27A C26A H26A 119.6 . . ?
C28A C27A C26A 119.0(8) . . ?
C28A C27A H27A 120.5 . . ?
C26A C27A H27A 120.5 . . ?
C29A C28A C27A 121.4(6) . . ?
C29A C28A H28A 119.3 . . ?
C27A C28A H28A 119.3 . . ?
C24A C29A C28A 118.5(5) . . ?
C24A C29A H29A 120.8 . . ?
C28A C29A H29A 120.8 . . ?
C31A C30A C35A 121.3(2) . . ?
C31A C30A N5A 119.7(2) . . ?
C35A C30A N5A 119.0(2) . . ?
C30A C31A C32A 119.0(2) . . ?
C30A C31A H31A 120.5 . . ?
C32A C31A H31A 120.5 . . ?
C33A C32A C31A 120.5(2) . . ?
C33A C32A H32A 119.8 . . ?
C31A C32A H32A 119.8 . . ?
C32A C33A C34A 119.9(2) . . ?
C32A C33A H33A 120.0 . . ?
C34A C33A H33A 120.0 . . ?
C33A C34A C35A 120.3(2) . . ?
C33A C34A H34A 119.9 . . ?
C35A C34A H34A 119.9 . . ?
C34A C35A C30A 119.0(2) . . ?
C34A C35A H35A 120.5 . . ?
C30A C35A H35A 120.5 . . ?
C36A N6A C40A 117.1(6) . . ?
C36A N6A Pd2A 122.3(4) . . ?
C40A N6A Pd2A 120.6(3) . . ?
N6A C36A C37A 123.6(6) . . ?
N6A C36A H36A 118.2 . . ?
C37A C36A H36A 118.2 . . ?
C38A C37A C36A 118.4(5) . . ?
C38A C37A H37A 120.8 . . ?
C36A C37A H37A 120.8 . . ?
C39A C38A C37A 119.0(3) . . ?
C39A C38A H38A 120.5 . . ?
C37A C38A H38A 120.5 . . ?
C38A C39A C40A 119.4(3) . . ?
C38A C39A H39A 120.3 . . ?
C40A C39A H39A 120.3 . . ?
N6A C40A C39A 122.5(4) . . ?
N6A C40A H40A 118.7 . . ?
C39A C40A H40A 118.7 . . ?

loop_
_geom_bond_atom_site_label_1
_geom_bond_atom_site_label_2
_geom_bond_distance
_geom_bond_site_symmetry_2
_geom_bond_publ_flag
Pd1 C1 1.9599(11) . ?
Pd1 N3 2.0789(17) . ?
Pd1 N3A 2.1063(17) . ?
Pd1 Cl2 2.3090(3) . ?
Pd1 Cl1 2.3228(3) . ?
N1 C1 1.3578(14) . ?
N1 C3 1.3947(14) . ?
N1 C4 1.4353(14) . ?
N2 C1 1.3542(14) . ?
N2 C2 1.3934(15) . ?
N2 C10 1.4377(14) . ?
C2 C3 1.3451(17) . ?
C2 H2 0.9500 . ?
C3 H3 0.9500 . ?
C4 C9 1.3907(15) . ?
C4 C5 1.3918(15) . ?
C5 C6 1.3903(18) . ?
C5 H5 0.9500 . ?
C6 C7 1.3885(18) . ?
C6 H6 0.9500 . ?
C7 C8 1.3904(16) . ?
C7 H7 0.9500 . ?
C8 C9 1.3941(16) . ?
C8 H8 0.9500 . ?
C9 H9 0.9500 . ?
C10 C15 1.3882(16) . ?
C10 C11 1.3891(16) . ?
C11 C12 1.3901(17) . ?
C11 H11 0.9500 . ?
C12 C13 1.3877(18) . ?
C12 H12 0.9500 . ?
C13 C14 1.3860(19) . ?
C13 H13 0.9500 . ?
C14 C15 1.3908(18) . ?
C14 H14 0.9500 . ?
C15 H15 0.9500 . ?
N3 C16 1.330(2) . ?
N3 C20 1.331(2) . ?
C16 C17 1.388(2) . ?
C16 H16 0.9500 . ?
C17 C18 1.386(2) . ?
C17 H17 0.9500 . ?
C18 C19 1.387(2) . ?
C18 H18 0.9500 . ?
C19 C20 1.387(2) . ?
C19 H19 0.9500 . ?
C20 H20 0.9500 . ?
N3A C20A 1.351(2) . ?
N3A C16A 1.351(2) . ?
C16A C17A 1.390(2) . ?
C16A H16A 0.9500 . ?
C17A C18A 1.379(2) . ?
C17A H17A 0.9500 . ?
C18A C19A 1.382(2) . ?
C18A H18A 0.9500 . ?
C19A C20A 1.392(2) . ?
C19A H19A 0.9500 . ?
C20A H20A 0.9500 . ?
Pd2 C21 1.970(2) . ?
Pd2 N6 2.094(6) . ?
Pd2 Cl4 2.2999(16) . ?
Pd2 Cl3 2.3038(11) . ?
N4 C21 1.349(3) . ?
N4 C23 1.396(2) . ?
N4 C24 1.435(2) . ?
C21 N5 1.363(2) . ?
N5 C22 1.391(3) . ?
N5 C30 1.434(3) . ?
C22 C23 1.336(3) . ?
C22 H22 0.9500 . ?
C23 H23 0.9500 . ?
C24 C29 1.388(2) . ?
C24 C25 1.3917(19) . ?
C25 C26 1.3895(19) . ?
C25 H25 0.9500 . ?
C26 C27 1.389(2) . ?
C26 H26 0.9500 . ?
C27 C28 1.389(2) . ?
C27 H27 0.9500 . ?
C28 C29 1.388(2) . ?
C28 H28 0.9500 . ?
C29 H29 0.9500 . ?
C30 C35 1.3893(19) . ?
C30 C31 1.3910(18) . ?
C31 C32 1.3888(19) . ?
C31 H31 0.9500 . ?
C32 C33 1.3874(19) . ?
C32 H32 0.9500 . ?
C33 C34 1.3879(18) . ?
C33 H33 0.9500 . ?
C34 C35 1.3911(18) . ?
C34 H34 0.9500 . ?
C35 H35 0.9500 . ?
N6 C36 1.345(2) . ?
N6 C40 1.347(2) . ?
C36 C37 1.391(2) . ?
C36 H36 0.9500 . ?
C37 C38 1.380(2) . ?
C37 H37 0.9500 . ?
C38 C39 1.377(2) . ?
C38 H38 0.9500 . ?
C39 C40 1.389(2) . ?
C39 H39 0.9500 . ?
C40 H40 0.9500 . ?
Pd2A C21A 1.967(2) . ?
Pd2A N6A 2.095(6) . ?
Pd2A Cl3A 2.2892(11) . ?
Pd2A Cl4A 2.3000(16) . ?
N4A C21A 1.349(3) . ?
N4A C23A 1.397(2) . ?
N4A C24A 1.435(2) . ?
C21A N5A 1.362(2) . ?
N5A C22A 1.392(3) . ?
N5A C30A 1.431(3) . ?
C22A C23A 1.334(4) . ?
C22A H22A 0.9500 . ?
C23A H23A 0.9500 . ?
C24A C29A 1.387(2) . ?
C24A C25A 1.3911(19) . ?
C25A C26A 1.389(2) . ?
C25A H25A 0.9500 . ?
C26A C27A 1.389(2) . ?
C26A H26A 0.9500 . ?
C27A C28A 1.389(2) . ?
C27A H27A 0.9500 . ?
C28A C29A 1.388(2) . ?
C28A H28A 0.9500 . ?
C29A H29A 0.9500 . ?
C30A C31A 1.3883(19) . ?
C30A C35A 1.3918(19) . ?
C31A C32A 1.3900(19) . ?
C31A H31A 0.9500 . ?
C32A C33A 1.3877(19) . ?
C32A H32A 0.9500 . ?
C33A C34A 1.390(2) . ?
C33A H33A 0.9500 . ?
C34A C35A 1.3913(19) . ?
C34A H34A 0.9500 . ?
C35A H35A 0.9500 . ?
N6A C36A 1.345(2) . ?
N6A C40A 1.348(2) . ?
C36A C37A 1.390(2) . ?
C36A H36A 0.9500 . ?
C37A C38A 1.380(2) . ?
C37A H37A 0.9500 . ?
C38A C39A 1.376(2) . ?
C38A H38A 0.9500 . ?
C39A C40A 1.389(2) . ?
C39A H39A 0.9500 . ?
C40A H40A 0.9500 . ?

loop_
_geom_torsion_atom_site_label_1
_geom_torsion_atom_site_label_2
_geom_torsion_atom_site_label_3
_geom_torsion_atom_site_label_4
_geom_torsion
_geom_torsion_site_symmetry_1
_geom_torsion_site_symmetry_2
_geom_torsion_site_symmetry_3
_geom_torsion_site_symmetry_4
_geom_torsion_publ_flag
C2 N2 C1 N1 0.55(12) . . . . ?
C10 N2 C1 N1 -179.16(9) . . . . ?
C2 N2 C1 Pd1 -176.53(8) . . . . ?
C10 N2 C1 Pd1 3.76(15) . . . . ?
C3 N1 C1 N2 -0.01(12) . . . . ?
C4 N1 C1 N2 -178.15(10) . . . . ?
C3 N1 C1 Pd1 176.94(8) . . . . ?
C4 N1 C1 Pd1 -1.20(16) . . . . ?
C1 N2 C2 C3 -0.90(13) . . . . ?
C10 N2 C2 C3 178.82(10) . . . . ?
N2 C2 C3 N1 0.85(13) . . . . ?
C1 N1 C3 C2 -0.54(13) . . . . ?
C4 N1 C3 C2 177.67(10) . . . . ?
C1 N1 C4 C9 45.17(15) . . . . ?
C3 N1 C4 C9 -132.75(11) . . . . ?
C1 N1 C4 C5 -138.08(11) . . . . ?
C3 N1 C4 C5 44.00(15) . . . . ?
C9 C4 C5 C6 0.04(18) . . . . ?
N1 C4 C5 C6 -176.70(11) . . . . ?
C4 C5 C6 C7 -0.46(19) . . . . ?
C5 C6 C7 C8 0.25(18) . . . . ?
C6 C7 C8 C9 0.39(17) . . . . ?
C5 C4 C9 C8 0.59(16) . . . . ?
N1 C4 C9 C8 177.26(10) . . . . ?
C7 C8 C9 C4 -0.81(16) . . . . ?
C1 N2 C10 C15 -130.70(12) . . . . ?
C2 N2 C10 C15 49.62(15) . . . . ?
C1 N2 C10 C11 51.79(15) . . . . ?
C2 N2 C10 C11 -127.89(12) . . . . ?
C15 C10 C11 C12 0.64(18) . . . . ?
N2 C10 C11 C12 178.08(11) . . . . ?
C10 C11 C12 C13 -0.42(19) . . . . ?
C11 C12 C13 C14 -0.25(19) . . . . ?
C12 C13 C14 C15 0.74(18) . . . . ?
C11 C10 C15 C14 -0.16(17) . . . . ?
N2 C10 C15 C14 -177.63(10) . . . . ?
C13 C14 C15 C10 -0.53(18) . . . . ?
C20 N3 C16 C17 0.13(14) . . . . ?
Pd1 N3 C16 C17 179.74(17) . . . . ?
N3 C16 C17 C18 0.14(14) . . . . ?
C16 C17 C18 C19 -0.2(3) . . . . ?
C17 C18 C19 C20 0.0(3) . . . . ?
C16 N3 C20 C19 -0.3(3) . . . . ?
Pd1 N3 C20 C19 -179.98(16) . . . . ?
C18 C19 C20 N3 0.3(3) . . . . ?
C20A N3A C16A C17A -0.01(13) . . . . ?
Pd1 N3A C16A C17A 176.85(18) . . . . ?
N3A C16A C17A C18A 0.05(14) . . . . ?
C16A C17A C18A C19A -0.1(3) . . . . ?
C17A C18A C19A C20A 0.1(4) . . . . ?
C16A N3A C20A C19A 0.0(3) . . . . ?
Pd1 N3A C20A C19A -176.9(2) . . . . ?
C18A C19A C20A N3A 0.0(4) . . . . ?
C23 N4 C21 N5 -1.1(4) . . . . ?
C24 N4 C21 N5 -178.8(4) . . . . ?
C23 N4 C21 Pd2 172.9(3) . . . . ?
C24 N4 C21 Pd2 -4.8(6) . . . . ?
N4 C21 N5 C22 1.1(4) . . . . ?
Pd2 C21 N5 C22 -173.1(3) . . . . ?
N4 C21 N5 C30 177.2(3) . . . . ?
Pd2 C21 N5 C30 3.0(5) . . . . ?
C21 N5 C22 C23 -0.6(4) . . . . ?
C30 N5 C22 C23 -176.8(3) . . . . ?
N5 C22 C23 N4 -0.1(4) . . . . ?
C21 N4 C23 C22 0.7(4) . . . . ?
C24 N4 C23 C22 178.6(4) . . . . ?
C21 N4 C24 C29 132.8(5) . . . . ?
C23 N4 C24 C29 -44.6(7) . . . . ?
C21 N4 C24 C25 -49.3(6) . . . . ?
C23 N4 C24 C25 133.3(5) . . . . ?
C29 C24 C25 C26 0.15(12) . . . . ?
N4 C24 C25 C26 -177.7(6) . . . . ?
C24 C25 C26 C27 0.13(12) . . . . ?
C25 C26 C27 C28 -0.1(3) . . . . ?
C26 C27 C28 C29 -0.2(3) . . . . ?
C25 C24 C29 C28 -0.4(3) . . . . ?
N4 C24 C29 C28 177.4(6) . . . . ?
C27 C28 C29 C24 0.4(3) . . . . ?
C21 N5 C30 C35 45.9(4) . . . . ?
C22 N5 C30 C35 -138.4(3) . . . . ?
C21 N5 C30 C31 -133.3(3) . . . . ?
C22 N5 C30 C31 42.3(4) . . . . ?
C35 C30 C31 C32 -0.36(12) . . . . ?
N5 C30 C31 C32 178.9(2) . . . . ?
C30 C31 C32 C33 -0.27(12) . . . . ?
C31 C32 C33 C34 0.6(2) . . . . ?
C32 C33 C34 C35 -0.4(3) . . . . ?
C31 C30 C35 C34 0.6(2) . . . . ?
N5 C30 C35 C34 -178.6(2) . . . . ?
C33 C34 C35 C30 -0.3(3) . . . . ?
C40 N6 C36 C37 0.30(13) . . . . ?
Pd2 N6 C36 C37 -176.1(5) . . . . ?
N6 C36 C37 C38 0.26(13) . . . . ?
C36 C37 C38 C39 -0.4(3) . . . . ?
C37 C38 C39 C40 -0.1(3) . . . . ?
C36 N6 C40 C39 -0.8(3) . . . . ?
Pd2 N6 C40 C39 175.7(4) . . . . ?
C38 C39 C40 N6 0.7(3) . . . . ?
C23A N4A C21A N5A 0.1(4) . . . . ?
C24A N4A C21A N5A 177.3(4) . . . . ?
C23A N4A C21A Pd2A 179.2(3) . . . . ?
C24A N4A C21A Pd2A -3.6(6) . . . . ?
N4A C21A N5A C22A -0.4(4) . . . . ?
Pd2A C21A N5A C22A -179.5(3) . . . . ?
N4A C21A N5A C30A 179.8(3) . . . . ?
Pd2A C21A N5A C30A 0.7(6) . . . . ?
C21A N5A C22A C23A 0.5(4) . . . . ?
C30A N5A C22A C23A -179.7(3) . . . . ?
N5A C22A C23A N4A -0.4(4) . . . . ?
C21A N4A C23A C22A 0.2(4) . . . . ?
C24A N4A C23A C22A -177.1(4) . . . . ?
C21A N4A C24A C29A 135.0(5) . . . . ?
C23A N4A C24A C29A -48.1(7) . . . . ?
C21A N4A C24A C25A -49.5(6) . . . . ?
C23A N4A C24A C25A 127.4(5) . . . . ?
C29A C24A C25A C26A 0.16(13) . . . . ?
N4A C24A C25A C26A -175.2(6) . . . . ?
C24A C25A C26A C27A 0.13(13) . . . . ?
C25A C26A C27A C28A -0.1(3) . . . . ?
C26A C27A C28A C29A -0.2(3) . . . . ?
C25A C24A C29A C28A -0.5(3) . . . . ?
N4A C24A C29A C28A 175.0(6) . . . . ?
C27A C28A C29A C24A 0.5(3) . . . . ?
C21A N5A C30A C31A -51.1(4) . . . . ?
C22A N5A C30A C31A 129.2(3) . . . . ?
C21A N5A C30A C35A 131.5(3) . . . . ?
C22A N5A C30A C35A -48.3(4) . . . . ?
C35A C30A C31A C32A 0.14(12) . . . . ?
N5A C30A C31A C32A -177.2(2) . . . . ?
C30A C31A C32A C33A 0.04(12) . . . . ?
C31A C32A C33A C34A 0.1(2) . . . . ?
C32A C33A C34A C35A -0.5(3) . . . . ?
C33A C34A C35A C30A 0.7(3) . . . . ?
C31A C30A C35A C34A -0.5(2) . . . . ?
N5A C30A C35A C34A 176.9(2) . . . . ?
C40A N6A C36A C37A 0.32(13) . . . . ?
Pd2A N6A C36A C37A -176.2(5) . . . . ?
N6A C36A C37A C38A 0.34(13) . . . . ?
C36A C37A C38A C39A -0.5(3) . . . . ?
C37A C38A C39A C40A 0.1(3) . . . . ?
C36A N6A C40A C39A -0.8(3) . . . . ?
Pd2A N6A C40A C39A 175.8(5) . . . . ?
C38A C39A C40A N6A 0.6(4) . . . . ?
